data_2012084
loop_
_publ_author_name
'Daniel E. Lynch'
'Ian McClenaghan'

_publ_section_title
;
 2-Amino-4-(4-pyridyl)pyrimidine and the 1:1 adduct with 4-aminobenzoic
 acid
;
_journal_issue 7
_journal_name_full 'Acta Crystallographica Section C'
_journal_page_first 830
_journal_page_last 832
_journal_paper_doi 10.1107/S0108270101005819
_journal_volume 57
_journal_year 2001
_chemical_formula_moiety 'C9 H8 N4'
_chemical_formula_sum 'C9 H8 N4'
_chemical_formula_weight 172.19
_chemical_melting_point 354.5(15)
_chemical_name_systematic
;
2-Amino-4-(pyrid-4-yl)pyrimidine
;
_space_group_IT_number 14
_symmetry_cell_setting monoclinic
_symmetry_space_group_name_Hall '-P 2ybc'
_symmetry_space_group_name_H-M 'P 1 21/c 1'
_audit_creation_method SHELXL97
_cell_angle_alpha 90
_cell_angle_beta 103.35(3)
_cell_angle_gamma 90
_cell_formula_units_Z 4
_cell_length_a 9.450(2)
_cell_length_b 13.689(3)
_cell_length_c 6.4390(10)
_cell_measurement_reflns_used 3577
_cell_measurement_temperature 150(2)
_cell_measurement_theta_max 47.8
_cell_measurement_theta_min 2.9
_cell_volume 810.4(3)
_computing_cell_refinement 'DENZO and COLLECT'
_computing_data_collection 'DENZO (Otwinowski & Minor, 1997) and COLLECT (Hooft, 1998)'
_computing_data_reduction 'DENZO and COLLECT'
_computing_molecular_graphics 'PLATON97 (Spek, 1997)'
_computing_publication_material SHELXL97
_computing_structure_refinement 'SHELXL97 (Sheldrick, 1997)'
_computing_structure_solution 'SHELXS97 (Sheldrick, 1997)'
_diffrn_ambient_temperature 150(2)
_diffrn_detector_area_resol_mean 9.091
_diffrn_measured_fraction_theta_full 1.00
_diffrn_measured_fraction_theta_max 1.00
_diffrn_measurement_device_type Kappa-CCD
_diffrn_measurement_method '\f and \w scans'
_diffrn_radiation_monochromator graphite
_diffrn_radiation_source 'Enraf Nonius FR591 rotating anode'
_diffrn_radiation_type MoK\a
_diffrn_radiation_wavelength .71073
_diffrn_reflns_av_R_equivalents .04
_diffrn_reflns_av_sigmaI/netI .044
_diffrn_reflns_limit_h_max 12
_diffrn_reflns_limit_h_min -11
_diffrn_reflns_limit_k_max 17
_diffrn_reflns_limit_k_min -17
_diffrn_reflns_limit_l_max 8
_diffrn_reflns_limit_l_min -8
_diffrn_reflns_number 6415
_diffrn_reflns_theta_full 27.5
_diffrn_reflns_theta_max 27.5
_diffrn_reflns_theta_min 3.0
_diffrn_standards_decay_% 0
_diffrn_standards_number 0
_exptl_absorpt_coefficient_mu .092
_exptl_absorpt_correction_T_max .989
_exptl_absorpt_correction_T_min .976
_exptl_absorpt_correction_type multi-scan
_exptl_absorpt_process_details '(SORTAV; Blessing, 1995)'
_exptl_crystal_colour yellow
_exptl_crystal_density_diffrn 1.411
_exptl_crystal_density_method 'not measured'
_exptl_crystal_description prism
_exptl_crystal_F_000 360
_exptl_crystal_size_max .27
_exptl_crystal_size_mid .12
_exptl_crystal_size_min .12
_refine_diff_density_max .25
_refine_diff_density_min -.25
_refine_ls_extinction_method none
_refine_ls_goodness_of_fit_ref 1.03
_refine_ls_hydrogen_treatment mixed
_refine_ls_matrix_type full
_refine_ls_number_parameters 126
_refine_ls_number_reflns 1841
_refine_ls_number_restraints 0
_refine_ls_restrained_S_all 1.03
_refine_ls_R_factor_all .065
_refine_ls_R_factor_gt .047
_refine_ls_shift/su_max <0.001
_refine_ls_shift/su_mean <0.001
_refine_ls_structure_factor_coef Fsqd
_refine_ls_weighting_details 'w=1/[\s^2^(Fo^2^)+(0.0846P)^2^+0.0128P] where P=(Fo^2^+2Fc^2^)/3'
_refine_ls_weighting_scheme calc
_refine_ls_wR_factor_ref .132
_reflns_number_gt 1417
_reflns_number_total 1841
_reflns_threshold_expression I>2\s(I)
_cod_data_source_file gg1041.cif
_cod_data_source_block I
_cod_depositor_comments
;
The following automatic conversions were performed:

'_chemical_melting_point' value '353-356 K' was changed to
'354.5(15)' - the average value was taken and precision was
estimated.

Automatic conversion script
Id: cif_fix_values 1646 2011-03-28 12:23:43Z adriana 

The following automatic conversions were performed:

'_chemical_melting_point' value '353-356 K' was changed to
'354.5(15)' - the average value was taken and precision was
estimated.

'_exptl_absorpt_correction_type' value 'Multi-scan'
changed to 'multi-scan' according to
/home/saulius/struct/CIF-dictionaries/cif_core.dic dictionary named
'cif_core.dic' version 2.4.1 from 2010-06-29.

Automatic conversion script
Id: cif_fix_values 1715 2011-07-08 13:25:40Z adriana 
;
_cod_original_sg_symbol_H-M 'P 21/c'
_cod_database_code 2012084
_cod_database_fobs_code 2012084

loop_
_symmetry_equiv_pos_as_xyz
'x, y, z'
'-x, y+1/2, -z+1/2'
'-x, -y, -z'
'x, -y-1/2, z-1/2'

loop_
_atom_site_label
_atom_site_fract_x
_atom_site_fract_y
_atom_site_fract_z
_atom_site_U_iso_or_equiv
_atom_site_adp_type
_atom_site_calc_flag
_atom_site_refinement_flags
_atom_site_occupancy
_atom_site_disorder_assembly
_atom_site_disorder_group
_atom_site_type_symbol
N1 -.24503(12) .86156(8) -.25879(16) .0263(3) Uani d . 1 . . N
C2 -.14313(14) .90228(9) -.35034(18) .0229(3) Uani d . 1 . . C
N21 -.18924(13) .93476(9) -.55106(16) .0287(3) Uani d . 1 . . N
H21 -.283(2) .9241(11) -.627(2) .040(4) Uiso d . 1 . . H
H22 -.1250(18) .9663(11) -.615(2) .045(4) Uiso d . 1 . . H
N3 -.00036(11) .91179(7) -.25774(15) .0227(3) Uani d . 1 . . N
C4 .04501(14) .87496(8) -.06011(19) .0218(3) Uani d . 1 . . C
C5 -.05131(14) .83165(9) .04571(19) .0265(3) Uani d . 1 . . C
H5 -.0194 .8060 .1859 .033 Uiso calc R 1 . . H
C6 -.19526(14) .82755(9) -.0619(2) .0272(3) Uani d . 1 . . C
H6 -.2628 .7988 .0085 .034 Uiso calc R 1 . . H
C7 .20356(15) .87872(9) .03404(19) .0232(3) Uani d . 1 . . C
C8 .26123(16) .87555(10) .2533(2) .0302(3) Uani d . 1 . . C
H8 .1988 .8711 .3492 .038 Uiso calc R 1 . . H
C9 .41009(17) .87887(10) .3299(2) .0353(4) Uani d . 1 . . C
H9 .4472 .8772 .4801 .044 Uiso calc R 1 . . H
N10 .50522(13) .88427(9) .20589(19) .0350(3) Uani d . 1 . . N
C11 .44911(16) .88593(10) -.0045(2) .0332(4) Uani d . 1 . . C
H10 .5144 .8892 -.0965 .042 Uiso calc R 1 . . H
C12 .30230(15) .88321(10) -.0957(2) .0286(3) Uani d . 1 . . C
H12 .2686 .8844 -.2466 .036 Uiso calc R 1 . . H

loop_
_atom_site_aniso_label
_atom_site_aniso_U_11
_atom_site_aniso_U_22
_atom_site_aniso_U_33
_atom_site_aniso_U_12
_atom_site_aniso_U_13
_atom_site_aniso_U_23
N1 .0204(6) .0303(6) .0285(6) .0002(4) .0061(4) .0022(4)
C2 .0215(7) .0232(6) .0236(6) .0005(5) .0040(5) -.0017(5)
N21 .0210(7) .0398(7) .0230(5) -.0022(5) .0002(5) .0041(5)
N3 .0215(6) .0249(6) .0209(5) -.0005(4) .0031(4) .0001(4)
C4 .0229(7) .0210(6) .0212(6) .0010(5) .0041(5) -.0018(4)
C5 .0265(8) .0292(7) .0232(6) .0019(5) .0049(5) .0039(5)
C6 .0250(8) .0288(7) .0294(7) .0005(5) .0093(5) .0042(5)
C7 .0236(7) .0213(6) .0229(6) .0001(5) .0018(5) .0011(5)
C8 .0281(8) .0376(8) .0236(6) -.0019(6) .0034(5) .0002(5)
C9 .0330(9) .0451(9) .0237(7) -.0033(6) -.0018(6) .0014(6)
N10 .0238(7) .0460(7) .0312(6) -.0010(5) -.0019(5) .0056(5)
C11 .0228(8) .0445(8) .0309(7) .0034(6) .0034(6) .0057(6)
C12 .0255(8) .0364(8) .0226(6) .0021(6) .0029(5) .0042(5)

loop_
_atom_type_symbol
_atom_type_description
_atom_type_scat_dispersion_real
_atom_type_scat_dispersion_imag
_atom_type_scat_source
C C .0033 .0016 'International Tables Vol C Tables 4.2.6.8 and 6.1.1.4'
H H .0000 .0000 'International Tables Vol C Tables 4.2.6.8 and 6.1.1.4'
N N .0061 .0033 'International Tables Vol C Tables 4.2.6.8 and 6.1.1.4'

loop_
_geom_angle_atom_site_label_1
_geom_angle_atom_site_label_2
_geom_angle_atom_site_label_3
_geom_angle
C6 N1 C2 115.26(11)
N21 C2 N3 117.59(11)
N21 C2 N1 116.67(12)
N3 C2 N1 125.74(11)
C2 N21 H21 121.4(9)
C2 N21 H22 119.3(10)
H21 N21 H22 119.3(13)
C4 N3 C2 116.75(11)
N3 C4 C5 121.50(12)
N3 C4 C7 116.48(11)
C5 C4 C7 121.96(11)
C6 C5 C4 116.95(11)
C6 C5 H5 121.5
C4 C5 H5 121.5
N1 C6 C5 123.77(11)
N1 C6 H6 118.1
C5 C6 H6 118.1
C12 C7 C8 116.80(13)
C12 C7 C4 120.76(11)
C8 C7 C4 122.43(12)
C9 C8 C7 119.33(13)
C9 C8 H8 120.3
C7 C8 H8 120.3
N10 C9 C8 124.04(12)
N10 C9 H9 118.0
C8 C9 H9 118.0
C9 N10 C11 116.27(13)
N10 C11 C12 123.86(13)
N10 C11 H10 118.1
C12 C11 H10 118.1
C11 C12 C7 119.68(12)
C11 C12 H12 120.2
C7 C12 H12 120.2

loop_
_geom_bond_atom_site_label_1
_geom_bond_atom_site_label_2
_geom_bond_site_symmetry_2
_geom_bond_distance
_geom_bond_publ_flag
N1 C6 . 1.3303(16) ?
N1 C2 . 1.3592(16) ?
C2 N21 . 1.3408(15) ?
C2 N3 . 1.3496(17) ?
N21 H21 . .919(18) ?
N21 H22 . .917(16) ?
N3 C4 . 1.3436(16) ?
C4 C5 . 1.3895(17) ?
C4 C7 . 1.482(2) ?
C5 C6 . 1.3779(19) ?
C5 H5 . .95 ?
C6 H6 . .95 ?
C7 C12 . 1.3899(19) ?
C7 C8 . 1.3914(17) ?
C8 C9 . 1.380(2) ?
C8 H8 . .95 ?
C9 N10 . 1.3349(18) ?
C9 H9 . .95 ?
N10 C11 . 1.3358(18) ?
C11 C12 . 1.377(2) ?
C11 H10 . .95 ?
C12 H12 . .95 ?

loop_
_geom_hbond_atom_site_label_D
_geom_hbond_atom_site_label_H
_geom_hbond_atom_site_label_A
_geom_hbond_site_symmetry_A
_geom_hbond_distance_DH
_geom_hbond_distance_HA
_geom_hbond_distance_DA
_geom_hbond_angle_DHA
_geom_hbond_publ_flag
N21 H22 N3 3_574 .917(16) 2.303(17) 3.1870(17) 161.7(13) yes
N21 H21 N10 1_454 .919(18) 2.114(19) 3.0295(19) 174.1(14) yes

loop_
_geom_torsion_atom_site_label_1
_geom_torsion_atom_site_label_2
_geom_torsion_atom_site_label_3
_geom_torsion_atom_site_label_4
_geom_torsion
C6 N1 C2 N21 178.18(11)
C6 N1 C2 N3 -1.11(19)
N21 C2 N3 C4 -177.15(11)
N1 C2 N3 C4 2.13(18)
C2 N3 C4 C5 -1.73(17)
C2 N3 C4 C7 175.40(9)
N3 C4 C5 C6 .47(17)
C7 C4 C5 C6 -176.50(11)
C2 N1 C6 C5 -.34(19)
C4 C5 C6 N1 .63(19)
N3 C4 C7 C12 -24.13(16)
C5 C4 C7 C12 152.98(12)
N3 C4 C7 C8 157.49(12)
C5 C4 C7 C8 -25.40(17)
C12 C7 C8 C9 1.23(18)
C4 C7 C8 C9 179.68(11)
C7 C8 C9 N10 -.6(2)
C8 C9 N10 C11 -.3(2)
C9 N10 C11 C12 .5(2)
N10 C11 C12 C7 .2(2)
C8 C7 C12 C11 -1.06(19)
C4 C7 C12 C11 -179.53(11)

loop_
_cod_related_entry_id
_cod_related_entry_database
_cod_related_entry_code
1 ChemSpider 1223142
